data_7239615
loop_
_publ_author_name
'Horiuchi, Sachio'
'Ishibashi, Shoji'
'Kobayashi, Kensuke'
'Kumai, Reiji'

_publ_section_title
;
 Coexistence of normal and inverse deuterium isotope effects in a
 phase-transition sequence of organic ferroelectrics
;
_journal_issue 68
_journal_name_full 'RSC Advances'
_journal_page_first 39662
_journal_paper_doi 10.1039/C9RA06489C
_journal_volume 9
_journal_year 2019
_chemical_formula_moiety 'C16 H10 I2 N2 O4'
_chemical_formula_sum 'C16 H10 I2 N2 O4'
_chemical_formula_weight 548.07
_space_group_crystal_system triclinic
_space_group_IT_number 2
_space_group_name_Hall '-P 1'
_space_group_name_H-M_alt 'P -1'
_atom_sites_solution_hydrogens geom
_atom_sites_solution_primary direct
_atom_sites_solution_secondary difmap
_audit_update_record
;
2019-10-24 deposited with the CCDC.	2019-11-22 downloaded from the CCDC.
;
_cell_angle_alpha 102.1304(9)
_cell_angle_beta 101.7257(10)
_cell_angle_gamma 104.5226(11)
_cell_formula_units_Z 1
_cell_length_a 4.8002(3)
_cell_length_b 8.5129(5)
_cell_length_c 11.2407(7)
_cell_measurement_reflns_used 4465
_cell_measurement_temperature 375
_cell_measurement_theta_max 38.70
_cell_measurement_theta_min 1.86
_cell_volume 418.54(4)
_computing_cell_refinement PROCESS-AUTO
_computing_data_collection PROCESS-AUTO
_computing_data_reduction PROCESS-AUTO
_computing_molecular_graphics 'CrystalStructure 4.3'
_computing_publication_material 'CrystalStructure 4.3 (Rigaku, 2019)'
_computing_structure_refinement 'SHELXL Version 2018/3 (Sheldrick, 2008)'
_computing_structure_solution 'SIR2004 (Burla, et al., 2005)'
_diffrn_ambient_temperature 375
_diffrn_measured_fraction_theta_full 0.744
_diffrn_measured_fraction_theta_max 0.668
_diffrn_measurement_device_type 'IPDSC (Rigaku)'
_diffrn_radiation_type synchrotron
_diffrn_radiation_wavelength 0.68750
_diffrn_reflns_av_R_equivalents 0.0242
_diffrn_reflns_av_unetI/netI 0.0220
_diffrn_reflns_Laue_measured_fraction_full 0.744
_diffrn_reflns_Laue_measured_fraction_max 0.668
_diffrn_reflns_limit_h_max 5
_diffrn_reflns_limit_h_min -5
_diffrn_reflns_limit_k_max 12
_diffrn_reflns_limit_k_min -11
_diffrn_reflns_limit_l_max 16
_diffrn_reflns_limit_l_min -15
_diffrn_reflns_number 3497
_diffrn_reflns_point_group_measured_fraction_full 0.744
_diffrn_reflns_point_group_measured_fraction_max 0.668
_diffrn_reflns_theta_full 24.362
_diffrn_reflns_theta_max 29.998
_diffrn_reflns_theta_min 1.862
_diffrn_standards_number 0
_exptl_absorpt_coefficient_mu 3.412
_exptl_absorpt_correction_T_max 1.000
_exptl_absorpt_correction_T_min 0.702
_exptl_absorpt_correction_type multi-scan
_exptl_absorpt_process_details 'CrystalClear (Rigaku, ????)'
_exptl_crystal_colour red
_exptl_crystal_density_diffrn 2.174
_exptl_crystal_density_method 'not measured'
_exptl_crystal_description plate
_exptl_crystal_F_000 258.00
_exptl_crystal_size_max 0.100
_exptl_crystal_size_mid 0.100
_exptl_crystal_size_min 0.100
_refine_diff_density_max 0.83
_refine_diff_density_min -0.77
_refine_ls_extinction_coef 0.266(13)
_refine_ls_extinction_method SHELXL
_refine_ls_goodness_of_fit_ref 1.090
_refine_ls_hydrogen_treatment refxyz
_refine_ls_number_parameters 130
_refine_ls_number_reflns 1798
_refine_ls_number_restraints 0
_refine_ls_R_factor_all 0.0424
_refine_ls_R_factor_gt 0.0400
_refine_ls_shift/su_max 0.000
_refine_ls_structure_factor_coef Fsqd
_refine_ls_weighting_details 'w = 1/[\s^2^(Fo^2^)+(0.0611P)^2^+0.1931P] where P=(Fo^2^+2Fc^2^)/3'
_refine_ls_weighting_scheme calc
_refine_ls_wR_factor_gt 0.1066
_refine_ls_wR_factor_ref 0.1094
_reflns_Friedel_coverage 0.000
_reflns_number_gt 1672
_reflns_number_total 1798
_reflns_threshold_expression F^2^>2.0\s(F^2^)
_cod_data_source_file c9ra06489c2.cif
_cod_data_source_block 375K_D22bpy-Dia
_cod_database_code 7239615

loop_
_symmetry_equiv_pos_site_id
_symmetry_equiv_pos_as_xyz
1 +X,+Y,+Z
2 -X,-Y,-Z

loop_
_atom_site_label
_atom_site_type_symbol
_atom_site_fract_x
_atom_site_fract_y
_atom_site_fract_z
_atom_site_U_iso_or_equiv
_atom_site_adp_type
_atom_site_occupancy
_atom_site_site_symmetry_order
_atom_site_calc_flag
I1 I 0.10796(8) 0.27371(4) 0.41192(3) 0.0739(3) Uani 1 1 d
O1 O 0.4766(11) 0.2575(4) 0.6790(3) 0.0797(12) Uani 1 1 d
O2 O 0.7815(9) 0.0572(4) 0.7460(2) 0.0719(10) Uani 1 1 d
N1 N 0.7075(10) 0.3010(4) 0.9409(3) 0.0705(12) Uani 1 1 d
C1 C 0.8817(9) 0.4488(4) 1.0215(2) 0.0494(10) Uani 1 1 d
C2 C 0.4867(14) 0.2027(6) 0.9742(4) 0.0783(17) Uani 1 1 d
C3 C 0.4338(14) 0.2456(6) 1.0901(4) 0.0694(15) Uani 1 1 d
C4 C 0.6077(14) 0.3970(6) 1.1729(3) 0.0724(15) Uani 1 1 d
C5 C 0.8323(12) 0.4997(5) 1.1385(3) 0.0654(13) Uani 1 1 d
C6 C 0.3342(9) 0.1093(4) 0.4634(3) 0.0519(10) Uani 1 1 d
C7 C 0.4809(10) 0.1392(4) 0.5914(3) 0.0554(11) Uani 1 1 d
C8 C 0.6542(9) 0.0246(4) 0.6291(3) 0.0533(11) Uani 1 1 d
H1 H 0.368(14) 0.104(6) 0.904(5) 0.069(14) Uiso 1 1 d
H2 H 0.254(19) 0.176(9) 1.111(7) 0.093(19) Uiso 1 1 d
H3 H 0.538(18) 0.431(8) 1.248(6) 0.096(19) Uiso 1 1 d
H4 H 0.958(14) 0.600(7) 1.203(5) 0.074(15) Uiso 1 1 d
H5 H 0.638(15) 0.217(7) 0.783(5) 0.071(15) Uiso 1 1 d

loop_
_atom_site_aniso_label
_atom_site_aniso_U_11
_atom_site_aniso_U_22
_atom_site_aniso_U_33
_atom_site_aniso_U_23
_atom_site_aniso_U_13
_atom_site_aniso_U_12
I1 0.0695(4) 0.0766(3) 0.0941(3) 0.04106(17) 0.03178(18) 0.0320(2)
O1 0.107(3) 0.0722(16) 0.0571(13) 0.0008(12) 0.0208(15) 0.038(2)
O2 0.087(3) 0.0772(17) 0.0462(10) 0.0112(10) 0.0071(11) 0.0293(18)
N1 0.092(3) 0.0621(16) 0.0439(11) 0.0017(11) 0.0226(13) 0.0084(18)
C1 0.060(2) 0.0534(13) 0.0366(10) 0.0101(9) 0.0122(10) 0.0226(16)
C2 0.095(4) 0.063(2) 0.066(2) 0.0087(16) 0.028(2) 0.008(2)
C3 0.079(4) 0.070(2) 0.071(2) 0.0294(17) 0.030(2) 0.026(3)
C4 0.089(4) 0.083(2) 0.0517(15) 0.0176(15) 0.0308(17) 0.029(3)
C5 0.076(3) 0.070(2) 0.0451(13) 0.0042(13) 0.0228(14) 0.018(2)
C6 0.050(2) 0.0558(15) 0.0515(13) 0.0157(11) 0.0167(12) 0.0156(17)
C7 0.059(2) 0.0565(15) 0.0436(12) 0.0061(11) 0.0149(12) 0.0117(17)
C8 0.051(2) 0.0574(15) 0.0451(12) 0.0082(11) 0.0147(11) 0.0093(17)

loop_
_atom_type_symbol
_atom_type_description
_atom_type_scat_dispersion_real
_atom_type_scat_dispersion_imag
_atom_type_scat_source
C C 0.0019 0.0015
;
International Tables for Crystallography
(Vol. C, Tables 4.2.6.8 and 6.1.1.4)
;
H H 0.0000 0.0000
;
International Tables for Crystallography
(Vol. C, Table 6.1.1.4)
;
N N 0.0056 0.0031
;
International Tables for Crystallography
(Vol. C, Tables 4.2.6.8 and 6.1.1.4)
;
O O 0.0100 0.0057
;
International Tables for Crystallography
(Vol. C, Tables 4.2.6.8 and 6.1.1.4)
;
I I -0.4915 1.7168
;
International Tables for Crystallography
(Vol. C, Tables 4.2.6.8 and 6.1.1.4)
;

loop_
_geom_angle_atom_site_label_1
_geom_angle_atom_site_label_2
_geom_angle_atom_site_label_3
_geom_angle
_geom_angle_site_symmetry_1
_geom_angle_site_symmetry_3
C7 O1 H5 98(2) . .
C1 N1 C2 119.9(3) . .
N1 C1 C5 119.6(3) . .
N1 C1 C1 117.1(3) . 2_767
C5 C1 C1 123.3(3) . 2_767
N1 C2 C3 122.7(4) . .
N1 C2 H1 111(3) . .
C3 C2 H1 126(3) . .
C4 C3 C2 118.1(4) . .
C4 C3 H2 120(4) . .
C2 C3 H2 122(4) . .
C3 C4 C5 119.5(4) . .
C3 C4 H3 115(4) . .
C5 C4 H3 125(4) . .
C1 C5 C4 120.2(3) . .
C1 C5 H4 124(3) . .
C4 C5 H4 116(3) . .
C8 C6 C7 121.3(4) 2_656 .
C8 C6 I1 119.8(3) 2_656 .
C7 C6 I1 118.9(3) . .
O1 C7 C6 124.0(5) . .
O1 C7 C8 116.7(3) . .
C6 C7 C8 119.3(3) . .
O2 C8 C6 123.9(4) . 2_656
O2 C8 C7 116.7(3) . .
C6 C8 C7 119.4(3) 2_656 .

loop_
_geom_bond_atom_site_label_1
_geom_bond_atom_site_label_2
_geom_bond_distance
_geom_bond_site_symmetry_2
I1 C6 2.079(5) .
O1 C7 1.259(5) .
O1 H5 1.42(7) .
O2 C8 1.270(4) .
N1 C1 1.337(4) .
N1 C2 1.346(6) .
C1 C5 1.382(4) .
C1 C1 1.479(7) 2_767
C2 C3 1.369(6) .
C2 H1 0.98(5) .
C3 C4 1.365(7) .
C3 H2 1.02(8) .
C4 C5 1.385(6) .
C4 H3 0.98(7) .
C5 H4 0.96(5) .
C6 C8 1.393(5) 2_656
C6 C7 1.405(5) .
C7 C8 1.503(7) .

loop_
_geom_torsion_atom_site_label_1
_geom_torsion_atom_site_label_2
_geom_torsion_atom_site_label_3
_geom_torsion_atom_site_label_4
_geom_torsion
_geom_torsion_site_symmetry_1
_geom_torsion_site_symmetry_4
C2 N1 C1 C5 -0.4(7) . .
C2 N1 C1 C1 -179.5(6) . 2_767
C1 N1 C2 C3 -1.3(9) . .
N1 C2 C3 C4 2.0(10) . .
C2 C3 C4 C5 -1.0(9) . .
N1 C1 C5 C4 1.3(8) . .
C1 C1 C5 C4 -179.7(6) 2_767 .
C3 C4 C5 C1 -0.6(9) . .
C8 C6 C7 O1 -179.6(4) 2_656 .
I1 C6 C7 O1 2.4(5) . .
C8 C6 C7 C8 0.1(6) 2_656 .
I1 C6 C7 C8 -177.9(2) . .
O1 C7 C8 O2 -0.1(5) . .
C6 C7 C8 O2 -179.8(3) . .
O1 C7 C8 C6 179.6(4) . 2_656
C6 C7 C8 C6 -0.1(5) . 2_656
